data_4003108
loop_
_publ_author_name
'Aulakh, Darpandeep'
'Islamoglu, Timur'
'Bagundes, Veronica F.'
'Varghese, Juby R.'
'Duell, Kyle'
'Joy, Monu'
'Teat, Simon J.'
'Farha, Omar K.'
'Wriedt, Mario'

_publ_section_title
;
 Rational Design of Pore Size and Functionality in a Series of
 Isoreticular Zwitterionic Metal--Organic Frameworks
;
_journal_issue 22
_journal_name_full 'Chemistry of Materials'
_journal_page_first 8332
_journal_paper_doi 10.1021/acs.chemmater.8b03885
_journal_volume 30
_journal_year 2018
_chemical_formula_sum 'C86 H36 B F5 N6 Ni3 O16'
_chemical_formula_weight 1691.15
_space_group_crystal_system cubic
_space_group_IT_number 217
_space_group_name_Hall 'I -4 2 3'
_space_group_name_H-M_alt 'I -4 3 m'
_atom_sites_solution_hydrogens geom
_atom_sites_solution_primary 'intrinsic phasing'
_atom_sites_solution_secondary difmap
_audit_creation_method SHELXL-2014/7
_cell_angle_alpha 90
_cell_angle_beta 90
_cell_angle_gamma 90
_cell_formula_units_Z 8
_cell_length_a 34.9443(14)
_cell_length_b 34.9443(14)
_cell_length_c 34.9443(14)
_cell_measurement_reflns_used 9494
_cell_measurement_temperature 100(2)
_cell_measurement_theta_max 31.034
_cell_measurement_theta_min 2.378
_cell_volume 42671(3)
_computing_cell_refinement 'Bruker SAINT v8.34a'
_computing_data_collection 'Bruker APEX 2'
_computing_data_reduction 'Bruker SAINT v8.34a'
_computing_molecular_graphics 'Bruker SHELXTL'
_computing_publication_material 'Bruker SHELXTL & local programs'
_computing_structure_refinement 'SHELXL-2014/7 (Sheldrick, 2014)'
_computing_structure_solution 'Bruker SHELXTL 2014/4'
_diffrn_ambient_temperature 100(2)
_diffrn_detector_area_resol_mean 10.42
_diffrn_measured_fraction_theta_full 0.998
_diffrn_measured_fraction_theta_max 0.999
_diffrn_measurement_device_type 'Bruker D8 with PHOTON 100 detector'
_diffrn_measurement_method '\w/\q shutterless scans'
_diffrn_radiation_type synchrotron
_diffrn_radiation_wavelength 0.7749
_diffrn_reflns_av_R_equivalents 0.0574
_diffrn_reflns_av_unetI/netI 0.0191
_diffrn_reflns_Laue_measured_fraction_full 0.998
_diffrn_reflns_Laue_measured_fraction_max 0.999
_diffrn_reflns_limit_h_max 46
_diffrn_reflns_limit_h_min -46
_diffrn_reflns_limit_k_max 46
_diffrn_reflns_limit_k_min -45
_diffrn_reflns_limit_l_max 46
_diffrn_reflns_limit_l_min -46
_diffrn_reflns_number 226269
_diffrn_reflns_point_group_measured_fraction_full 0.999
_diffrn_reflns_point_group_measured_fraction_max 0.999
_diffrn_reflns_theta_full 27.706
_diffrn_reflns_theta_max 31.082
_diffrn_reflns_theta_min 1.797
_diffrn_source 'Advanced Light Source station 11.3.1'
_exptl_absorpt_coefficient_mu 0.368
_exptl_absorpt_correction_T_max 0.914
_exptl_absorpt_correction_T_min 0.750
_exptl_absorpt_correction_type multi-scan
_exptl_absorpt_process_details 'SADABS 2014/5 Bruker AXS Madison WI USA'
_exptl_crystal_colour Green
_exptl_crystal_density_diffrn 0.526
_exptl_crystal_description Cube
_exptl_crystal_F_000 6848
_exptl_crystal_size_max 0.250
_exptl_crystal_size_mid 0.250
_exptl_crystal_size_min 0.250
_refine_diff_density_max 1.329
_refine_diff_density_min -0.916
_refine_diff_density_rms 0.171
_refine_ls_abs_structure_details
;
 Flack x determined using 4046 quotients [(I+)-(I-)]/[(I+)+(I-)]
 (Parsons, Flack and Wagner, Acta Cryst. B69 (2013) 249-259).
;
_refine_ls_abs_structure_Flack 0.015(3)
_refine_ls_extinction_method none
_refine_ls_goodness_of_fit_ref 1.157
_refine_ls_hydrogen_treatment constr
_refine_ls_matrix_type full
_refine_ls_number_parameters 223
_refine_ls_number_reflns 9428
_refine_ls_number_restraints 108
_refine_ls_restrained_S_all 1.154
_refine_ls_R_factor_all 0.0813
_refine_ls_R_factor_gt 0.0766
_refine_ls_shift/su_max 0.001
_refine_ls_shift/su_mean 0.000
_refine_ls_structure_factor_coef Fsqd
_refine_ls_weighting_details 'w=1/[\s^2^(Fo^2^)+(0.1787P)^2^+17.8994P] where P=(Fo^2^+2Fc^2^)/3'
_refine_ls_weighting_scheme calc
_refine_ls_wR_factor_gt 0.2251
_refine_ls_wR_factor_ref 0.2364
_reflns_Friedel_coverage 0.909
_reflns_Friedel_fraction_full 0.999
_reflns_Friedel_fraction_max 0.999
_reflns_number_gt 8876
_reflns_number_total 9428
_reflns_threshold_expression 'I > 2\s(I)'
_cod_data_source_file cm8b03885_si_010.cif
_cod_data_source_block da706_a
_cod_original_cell_volume 42671(5)
_cod_database_code 4003108
_shelx_shelxl_version_number 2014/7
_shelx_space_group_comment
;
The symmetry employed for this shelxl refinement is uniquely defined
by the following loop, which should always be used as a source of
symmetry information in preference to the above space-group names.
They are only intended as comments.
;
_shelx_estimated_absorpt_t_min 0.914
_shelx_estimated_absorpt_t_max 0.914

loop_
_space_group_symop_operation_xyz
'x, y, z'
'-x, -y, z'
'-x, y, -z'
'x, -y, -z'
'z, x, y'
'z, -x, -y'
'-z, -x, y'
'-z, x, -y'
'y, z, x'
'-y, z, -x'
'y, -z, -x'
'-y, -z, x'
'y, x, z'
'-y, -x, z'
'y, -x, -z'
'-y, x, -z'
'x, z, y'
'-x, z, -y'
'-x, -z, y'
'x, -z, -y'
'z, y, x'
'z, -y, -x'
'-z, y, -x'
'-z, -y, x'
'x+1/2, y+1/2, z+1/2'
'-x+1/2, -y+1/2, z+1/2'
'-x+1/2, y+1/2, -z+1/2'
'x+1/2, -y+1/2, -z+1/2'
'z+1/2, x+1/2, y+1/2'
'z+1/2, -x+1/2, -y+1/2'
'-z+1/2, -x+1/2, y+1/2'
'-z+1/2, x+1/2, -y+1/2'
'y+1/2, z+1/2, x+1/2'
'-y+1/2, z+1/2, -x+1/2'
'y+1/2, -z+1/2, -x+1/2'
'-y+1/2, -z+1/2, x+1/2'
'y+1/2, x+1/2, z+1/2'
'-y+1/2, -x+1/2, z+1/2'
'y+1/2, -x+1/2, -z+1/2'
'-y+1/2, x+1/2, -z+1/2'
'x+1/2, z+1/2, y+1/2'
'-x+1/2, z+1/2, -y+1/2'
'-x+1/2, -z+1/2, y+1/2'
'x+1/2, -z+1/2, -y+1/2'
'z+1/2, y+1/2, x+1/2'
'z+1/2, -y+1/2, -x+1/2'
'-z+1/2, y+1/2, -x+1/2'
'-z+1/2, -y+1/2, x+1/2'

loop_
_atom_site_label
_atom_site_type_symbol
_atom_site_fract_x
_atom_site_fract_y
_atom_site_fract_z
_atom_site_U_iso_or_equiv
_atom_site_adp_type
_atom_site_occupancy
_atom_site_site_symmetry_order
_atom_site_calc_flag
_atom_site_refinement_flags_posn
_atom_site_refinement_flags_adp
_atom_site_refinement_flags_occupancy
_atom_site_disorder_assembly
_atom_site_disorder_group
Ni1 Ni 0.38335(2) 0.31399(2) 0.68601(2) 0.0182(2) Uani 1 2 d S T P . .
F1 F 0.33728(7) 0.33728(7) 0.66272(7) 0.0199(8) Uani 1 6 d S T P . .
O1 O 0.36133(11) 0.26053(9) 0.68318(16) 0.0608(12) Uani 1 1 d . . . . .
C1 C 0.33574(10) 0.24561(13) 0.66426(10) 0.0246(9) Uani 1 2 d S T P . .
C2 C 0.32566(14) 0.20501(16) 0.67434(14) 0.0395(13) Uani 1 2 d S T P . .
C3 C 0.3442(2) 0.18726(16) 0.7043(2) 0.073(2) Uani 1 1 d . . . . .
H3A H 0.3644 0.1998 0.7174 0.088 Uiso 1 1 calc R U . . .
C4 C 0.3326(3) 0.15025(19) 0.7151(3) 0.098(3) Uani 1 1 d . . . . .
H4A H 0.3454 0.1372 0.7352 0.117 Uiso 1 1 calc R U . . .
C5 C 0.3032(2) 0.1335(2) 0.6968(2) 0.076(3) Uani 1 2 d S T P . .
N1 N 0.2858(5) 0.0970(2) 0.7070(5) 0.079(4) Uani 0.5 1 d D U P . .
C6 C 0.2469(5) 0.0949(4) 0.7151(5) 0.124(9) Uani 0.5 1 d D U P . .
H6A H 0.2307 0.1161 0.7099 0.149 Uiso 0.5 1 calc R U P . .
C7 C 0.2322(5) 0.0622(4) 0.7308(6) 0.130(9) Uani 0.5 1 d D U P . .
H7A H 0.2057 0.0604 0.7365 0.156 Uiso 0.5 1 calc R U P . .
C8 C 0.2570(5) 0.0311(2) 0.7382(6) 0.079(4) Uani 0.5 1 d D U P . .
C9 C 0.2957(4) 0.0339(3) 0.7298(5) 0.092(6) Uani 0.5 1 d D U P . .
H9A H 0.3124 0.0130 0.7347 0.111 Uiso 0.5 1 calc R U P . .
C10 C 0.3099(5) 0.0673(3) 0.7143(4) 0.090(5) Uani 0.5 1 d D U P . .
H10A H 0.3364 0.0695 0.7088 0.107 Uiso 0.5 1 calc R U P . .
N2 N 0.21051(10) -0.06898(12) 0.78949(10) 0.0324(9) Uani 1 2 d S T P . .
C13 C 0.2420(2) -0.0042(2) 0.7580(2) 0.068(2) Uani 1 2 d S T P . .
C11 C 0.23675(16) -0.07136(19) 0.76325(16) 0.0380(16) Uani 0.8 2 d S T P A 1
H11A H 0.2449 -0.0960 0.7551 0.046 Uiso 0.8 2 calc R U P A 1
C12 C 0.2534(2) -0.0390(3) 0.7466(2) 0.052(2) Uani 0.8 2 d S T P A 1
H12A H 0.2726 -0.0416 0.7274 0.063 Uiso 0.8 2 calc R U P A 1
C14 C 0.2132(2) -0.0006(2) 0.7868(2) 0.066(3) Uani 0.8 2 d S T P A 1
H14A H 0.2046 0.0237 0.7954 0.079 Uiso 0.8 2 calc R U P A 1
C15 C 0.19863(19) -0.0338(2) 0.80137(19) 0.051(2) Uani 0.8 2 d S T P A 1
H15A H 0.1794 -0.0323 0.8206 0.061 Uiso 0.8 2 calc R U P A 1
C11' C 0.2438(7) -0.0541(7) 0.8028(7) 0.040(4) Uiso 0.2 1 d . . P A 2
H11B H 0.2562 -0.0668 0.8235 0.047 Uiso 0.2 1 calc R U P A 2
C12' C 0.2608(9) -0.0216(9) 0.7880(9) 0.054(6) Uiso 0.2 1 d . . P A 2
H12B H 0.2842 -0.0118 0.7979 0.064 Uiso 0.2 1 calc R U P A 2
O2 O 0.40964(10) 0.36527(9) 0.69236(17) 0.0654(14) Uani 1 1 d . . . . .
C16 C 0.39815(10) 0.39815(10) 0.69491(17) 0.0342(12) Uani 1 2 d S T P . .
C17 C 0.42857(11) 0.42857(11) 0.7006(2) 0.0464(15) Uani 1 2 d S TU P . .
C18 C 0.4196(4) 0.4638(4) 0.7123(5) 0.050(3) Uani 0.5 1 d . U P B 1
H18A H 0.3936 0.4699 0.7176 0.060 Uiso 0.5 1 calc R U P B 1
C19 C 0.4480(5) 0.4923(5) 0.7171(6) 0.059(3) Uani 0.5 1 d . U P B 1
H19A H 0.4411 0.5168 0.7267 0.070 Uiso 0.5 1 calc R U P B 1
C22 C 0.4684(4) 0.4188(5) 0.6949(6) 0.059(3) Uani 0.5 1 d . U P B 1
H22A H 0.4758 0.3934 0.6886 0.071 Uiso 0.5 1 calc R U P B 1
C21 C 0.4955(4) 0.4473(5) 0.6990(6) 0.060(3) Uani 0.5 1 d . U P B 1
H21A H 0.5218 0.4413 0.6957 0.072 Uiso 0.5 1 calc R U P B 1
C20 C 0.48491(12) 0.48491(12) 0.7080(3) 0.061(2) Uani 1 2 d S TU P . .
B1 B 0.2449(8) 0.2449(8) 0.7551(8) 0.22(3) Uiso 1 6 d DS . P . .
F2 F 0.2660(6) 0.2660(6) 0.7340(6) 0.201(11) Uiso 1 6 d DS . P . .
F3 F 0.2238(12) 0.2238(12) 0.7337(6) 0.54(4) Uiso 1 2 d DS . P . .

loop_
_atom_site_aniso_label
_atom_site_aniso_U_11
_atom_site_aniso_U_22
_atom_site_aniso_U_33
_atom_site_aniso_U_23
_atom_site_aniso_U_13
_atom_site_aniso_U_12
Ni1 0.0147(3) 0.0200(2) 0.0200(2) 0.0031(2) 0.00249(13) -0.00249(13)
F1 0.0199(8) 0.0199(8) 0.0199(8) 0.0016(9) 0.0016(9) -0.0016(9)
O1 0.051(2) 0.0229(14) 0.108(3) 0.0190(17) -0.046(2) -0.0112(13)
C1 0.0280(13) 0.0178(19) 0.0280(13) 0.0044(11) 0.0017(17) -0.0044(11)
C2 0.048(2) 0.022(2) 0.048(2) 0.0117(16) -0.005(2) -0.0117(16)
C3 0.087(4) 0.036(3) 0.097(5) 0.035(3) -0.038(4) -0.024(3)
C4 0.139(7) 0.041(3) 0.113(6) 0.045(4) -0.054(6) -0.031(4)
C5 0.097(5) 0.033(4) 0.097(5) 0.026(3) -0.005(5) -0.026(3)
N1 0.085(7) 0.039(4) 0.115(13) 0.034(5) -0.024(7) -0.029(5)
C6 0.081(8) 0.056(7) 0.24(2) 0.081(11) -0.003(9) -0.017(6)
C7 0.085(9) 0.051(6) 0.25(3) 0.078(12) 0.004(10) -0.016(6)
C8 0.085(10) 0.031(4) 0.120(16) 0.030(8) -0.001(7) -0.018(6)
C9 0.076(8) 0.041(5) 0.159(16) 0.049(8) 0.019(8) -0.008(5)
C10 0.084(8) 0.043(5) 0.142(14) 0.045(7) 0.005(8) -0.018(5)
N2 0.0394(15) 0.0183(19) 0.0394(15) 0.0010(12) 0.0028(19) -0.0010(12)
C13 0.086(4) 0.031(3) 0.086(4) 0.022(3) 0.002(5) -0.022(3)
C11 0.048(3) 0.017(3) 0.048(3) 0.0075(17) 0.013(3) -0.0075(17)
C12 0.061(3) 0.035(4) 0.061(3) 0.017(3) 0.012(4) -0.017(3)
C14 0.089(5) 0.020(3) 0.089(5) 0.002(3) 0.024(6) -0.002(3)
C15 0.064(4) 0.026(4) 0.064(4) -0.001(2) 0.019(4) 0.001(2)
O2 0.0306(16) 0.0254(15) 0.140(4) 0.0102(19) -0.029(2) -0.0139(12)
C16 0.0308(16) 0.0308(16) 0.041(3) 0.0024(13) 0.0024(13) -0.015(2)
C17 0.0309(17) 0.0309(17) 0.078(4) 0.0020(17) 0.0020(17) -0.017(2)
C18 0.026(4) 0.033(5) 0.091(8) -0.002(5) 0.009(5) -0.018(4)
C19 0.038(5) 0.035(5) 0.103(9) -0.009(6) 0.004(7) -0.017(4)
C22 0.030(5) 0.036(5) 0.111(9) -0.005(7) 0.009(6) -0.013(3)
C21 0.027(4) 0.037(5) 0.115(9) 0.000(7) 0.009(6) -0.013(4)
C20 0.035(2) 0.035(2) 0.115(6) 0.002(2) 0.002(2) -0.020(3)

loop_
_atom_type_symbol
_atom_type_description
_atom_type_scat_dispersion_real
_atom_type_scat_dispersion_imag
_atom_type_scat_source
C C 0.0040 0.0020 'XDISP Program in WinGX L.Kissel & R.H.Pratt Acta Cryst A46 170 1990'
H H 0.0000 0.0000 'XDISP Program in WinGX L.Kissel & R.H.Pratt Acta Cryst A46 170 1990'
B B 0.0020 0.0008 'XDISP Program in WinGX L.Kissel & R.H.Pratt Acta Cryst A46 170 1990'
N N 0.0076 0.0040 'XDISP Program in WinGX L.Kissel & R.H.Pratt Acta Cryst A46 170 1990'
O O 0.0132 0.0074 'XDISP Program in WinGX L.Kissel & R.H.Pratt Acta Cryst A46 170 1990'
F F 0.0211 0.0125 'XDISP Program in WinGX L.Kissel & R.H.Pratt Acta Cryst A46 170 1990'
Ni Ni 0.3262 1.3024 'XDISP Program in WinGX L.Kissel & R.H.Pratt Acta Cryst A46 170 1990'

loop_
_geom_angle_atom_site_label_1
_geom_angle_atom_site_label_2
_geom_angle_atom_site_label_3
_geom_angle
_geom_angle_site_symmetry_1
_geom_angle_site_symmetry_3
F1 Ni1 O1 92.88(13) . .
F1 Ni1 O1 92.88(13) . 20_566
O1 Ni1 O1 86.9(3) . 20_566
F1 Ni1 O2 92.88(13) . .
O1 Ni1 O2 174.11(15) . .
O1 Ni1 O2 91.6(2) 20_566 .
F1 Ni1 O2 92.88(13) . 20_566
O1 Ni1 O2 91.6(2) . 20_566
O1 Ni1 O2 174.11(15) 20_566 20_566
O2 Ni1 O2 89.3(3) . 20_566
F1 Ni1 N2 179.5(2) . 33_545
O1 Ni1 N2 86.78(13) . 33_545
O1 Ni1 N2 86.79(13) 20_566 33_545
O2 Ni1 N2 87.45(14) . 33_545
O2 Ni1 N2 87.45(14) 20_566 33_545
Ni1 F1 Ni1 119.997(2) 8_656 .
Ni1 F1 Ni1 119.997(2) 8_656 11_566
Ni1 F1 Ni1 119.997(2) . 11_566
C1 O1 Ni1 134.0(3) . .
O1 C1 O1 127.1(5) 23_656 .
O1 C1 C2 116.4(2) 23_656 .
O1 C1 C2 116.4(2) . .
C3 C2 C3 120.7(6) . 23_656
C3 C2 C1 119.5(3) . .
C3 C2 C1 119.5(3) 23_656 .
C2 C3 C4 118.9(6) . .
C2 C3 H3A 120.6 . .
C4 C3 H3A 120.6 . .
C5 C4 C3 119.4(6) . .
C5 C4 H4A 120.3 . .
C3 C4 H4A 120.3 . .
C4 C5 C4 122.6(7) . 23_656
C4 C5 N1 125.7(9) . .
C4 C5 N1 111.6(8) 23_656 .
C4 C5 N1 111.6(8) . 23_656
C4 C5 N1 125.7(9) 23_656 23_656
N1 C5 N1 14.1(15) . 23_656
N1 N1 C10 110.6(14) 23_656 23_656
N1 N1 C10 55.2(7) 23_656 .
C10 N1 C10 55.3(15) 23_656 .
N1 N1 C6 123.1(7) 23_656 .
C10 N1 C6 93.0(14) 23_656 .
C10 N1 C6 121.7(10) . .
N1 N1 C5 83.0(7) 23_656 .
C10 N1 C5 129.9(12) 23_656 .
C10 N1 C5 117.0(11) . .
C6 N1 C5 120.4(11) . .
N1 N1 C6 46.2(10) 23_656 23_656
C10 N1 C6 116.9(13) 23_656 23_656
C10 N1 C6 77.8(13) . 23_656
C6 N1 C6 76.9(12) . 23_656
C5 N1 C6 107.0(11) . 23_656
C7 C6 N1 119.5(14) . .
C7 C6 H6A 120.2 . .
N1 C6 H6A 120.2 . .
C6 C7 C8 119.2(14) . .
C6 C7 H7A 120.4 . .
C8 C7 H7A 120.4 . .
C8 C8 C9 113.6(15) 23_656 23_656
C8 C8 C9 57.4(8) 23_656 .
C9 C8 C9 56.3(15) 23_656 .
C8 C8 C7 124.3(6) 23_656 .
C9 C8 C7 89.4(15) 23_656 .
C9 C8 C7 120.2(11) . .
C8 C8 C13 85.5(9) 23_656 .
C9 C8 C13 127.8(11) 23_656 .
C9 C8 C13 119.5(11) . .
C7 C8 C13 120.2(12) . .
C8 C8 C7 48.5(13) 23_656 23_656
C9 C8 C7 117.5(12) 23_656 23_656
C9 C8 C7 79.8(14) . 23_656
C7 C8 C7 75.8(14) . 23_656
C13 C8 C7 111.3(14) . 23_656
C10 C9 C8 119.6(12) . .
C10 C9 H9A 120.2 . .
C8 C9 H9A 120.2 . .
N1 C10 C9 119.9(13) . .
N1 C10 H10A 120.1 . .
C9 C10 H10A 120.1 . .
C11' N2 C11' 116(2) 23_656 .
C11 N2 C15 119.2(6) . .
C11 N2 Ni1 122.3(4) . 29_445
C11' N2 Ni1 121.6(10) 23_656 29_445
C11' N2 Ni1 121.6(10) . 29_445
C15 N2 Ni1 118.5(5) . 29_445
C12' C13 C12' 122(3) 23_656 .
C12 C13 C14 120.0(7) . .
C12 C13 C8 120.3(9) . 23_656
C12' C13 C8 123.0(16) 23_656 23_656
C12' C13 C8 114.0(16) . 23_656
C14 C13 C8 119.6(9) . 23_656
C12 C13 C8 120.3(9) . .
C12' C13 C8 114.0(15) 23_656 .
C12' C13 C8 123.0(16) . .
C14 C13 C8 119.6(9) . .
C8 C13 C8 9.0(18) 23_656 .
N2 C11 C12 122.4(7) . .
N2 C11 H11A 118.8 . .
C12 C11 H11A 118.8 . .
C13 C12 C11 119.0(9) . .
C13 C12 H12A 120.5 . .
C11 C12 H12A 120.5 . .
C15 C14 C13 116.7(8) . .
C15 C14 H14A 121.7 . .
C13 C14 H14A 121.7 . .
N2 C15 C14 122.7(9) . .
N2 C15 H15A 118.6 . .
C14 C15 H15A 118.6 . .
N2 C11' C12' 124(2) . .
N2 C11' H11B 118.2 . .
C12' C11' H11B 118.2 . .
C13 C12' C11' 116(2) . .
C13 C12' H12B 121.9 . .
C11' C12' H12B 121.9 . .
C16 O2 Ni1 133.8(3) . .
O2 C16 O2 127.9(5) 13 .
O2 C16 C17 116.0(3) 13 .
O2 C16 C17 116.0(3) . .
C18 C17 C18 109.8(14) . 13
C18 C17 C22 25.7(9) . 13
C18 C17 C22 119.0(7) 13 13
C18 C17 C22 119.0(7) . .
C18 C17 C22 25.7(9) 13 .
C22 C17 C22 115.8(14) 13 .
C18 C17 C16 121.5(6) . .
C18 C17 C16 121.5(6) 13 .
C22 C17 C16 119.4(7) 13 .
C22 C17 C16 119.4(7) . .
C17 C18 C19 121.3(12) . .
C17 C18 H18A 119.3 . .
C19 C18 H18A 119.3 . .
C20 C19 C18 120.4(13) . .
C20 C19 H19A 119.8 . .
C18 C19 H19A 119.8 . .
C21 C22 C17 118.4(13) . .
C21 C22 H22A 120.8 . .
C17 C22 H22A 120.8 . .
C22 C21 C20 121.3(12) . .
C22 C21 H21A 119.4 . .
C20 C21 H21A 119.4 . .
C19 C20 C19 108.0(15) . 13
C19 C20 C21 26.9(9) . 13
C19 C20 C21 118.9(7) 13 13
C19 C20 C21 118.9(7) . .
C19 C20 C21 26.9(9) 13 .
C21 C20 C21 116.4(15) 13 .
C19 C20 C20 122.6(7) . 2_665
C19 C20 C20 122.6(7) 13 2_665
C21 C20 C20 118.5(6) 13 2_665
C21 C20 C20 118.5(6) . 2_665
F2 B1 F3 109.1(8) . .
F2 B1 F3 109.1(8) . 11_566
F3 B1 F3 109.8(8) . 11_566
F2 B1 F3 109.1(8) . 8_656
F3 B1 F3 109.8(8) . 8_656
F3 B1 F3 109.8(8) 11_566 8_656

loop_
_geom_bond_atom_site_label_1
_geom_bond_atom_site_label_2
_geom_bond_distance
_geom_bond_site_symmetry_2
Ni1 F1 1.9790(5) .
Ni1 O1 2.023(3) .
Ni1 O1 2.023(3) 20_566
Ni1 O2 2.026(3) .
Ni1 O2 2.026(3) 20_566
Ni1 N2 2.059(5) 33_545
F1 Ni1 1.9790(5) 8_656
F1 Ni1 1.9790(5) 11_566
O1 C1 1.228(4) .
C1 O1 1.228(4) 23_656
C1 C2 1.504(7) .
C2 C3 1.378(6) .
C2 C3 1.378(6) 23_656
C3 C4 1.407(7) .
C3 H3A 0.9500 .
C4 C5 1.345(9) .
C4 H4A 0.9500 .
C5 C4 1.345(9) 23_656
C5 N1 1.457(10) .
C5 N1 1.457(10) 23_656
N1 N1 0.36(4) 23_656
N1 C10 1.195(16) 23_656
N1 C10 1.362(17) .
N1 C6 1.389(18) .
N1 C6 1.61(3) 23_656
C6 C7 1.368(14) .
C6 H6A 0.9500 .
C7 C8 1.411(18) .
C7 H7A 0.9500 .
C8 C8 0.24(5) 23_656
C8 C9 1.28(2) 23_656
C8 C9 1.390(17) .
C8 C13 1.507(11) .
C8 C7 1.56(3) 23_656
C9 C10 1.376(13) .
C9 H9A 0.9500 .
C10 H10A 0.9500 .
N2 C11 1.299(9) .
N2 C11' 1.36(2) 23_656
N2 C11' 1.36(2) .
N2 C15 1.362(9) .
N2 Ni1 2.059(5) 29_445
C13 C12 1.339(14) .
C13 C12' 1.38(3) 23_656
C13 C12' 1.38(3) .
C13 C14 1.433(16) .
C13 C8 1.507(11) 23_656
C11 C12 1.401(9) .
C11 H11A 0.9500 .
C12 H12A 0.9500 .
C14 C15 1.364(12) .
C14 H14A 0.9500 .
C15 H15A 0.9500 .
C11' C12' 1.38(4) .
C11' H11B 0.9500 .
C12' H12B 0.9500 .
O2 C16 1.220(4) .
C16 O2 1.220(4) 13
C16 C17 1.517(7) .
C17 C18 1.335(15) .
C17 C18 1.335(15) 13
C17 C22 1.447(15) 13
C17 C22 1.447(15) .
C18 C19 1.416(19) .
C18 H18A 0.9500 .
C19 C20 1.353(18) .
C19 H19A 0.9500 .
C22 C21 1.38(2) .
C22 H22A 0.9500 .
C21 C20 1.401(17) .
C21 H21A 0.9500 .
C20 C19 1.353(18) 13
C20 C21 1.401(17) 13
C20 C20 1.492(12) 2_665
B1 F2 1.28(3) .
B1 F3 1.28(3) .
B1 F3 1.28(3) 11_566
B1 F3 1.28(3) 8_656
